data_7038825
loop_
_publ_author_name
'Bugenhagen, B. E. C.'
'Prosenc, M. H.'

_publ_section_title
;
 Direct C-C coupling of two Ni-salphen complexes to yield
 dinickel-disalphen complexes with symmetric and non-symmetric
 substitution-patterns.
;
_journal_issue 17
_journal_name_full 'Dalton transactions (Cambridge, England : 2003)'
_journal_page_first 7460
_journal_page_last 7468
_journal_paper_doi 10.1039/c5dt04612b
_journal_volume 45
_journal_year 2016
_chemical_formula_moiety 'C34 H41 B N2 Ni O4'
_chemical_formula_sum 'C34 H41 B N2 Ni O4'
_chemical_formula_weight 611.21
_space_group_crystal_system monoclinic
_space_group_IT_number 14
_space_group_name_Hall '-P 2yn'
_space_group_name_H-M_alt 'P 1 21/n 1'
_symmetry_space_group_name_Hall '-P 2yn'
_symmetry_space_group_name_H-M 'P 1 21/n 1'
_atom_sites_solution_hydrogens geom
_atom_sites_solution_primary direct
_audit_creation_date 2015-03-12
_audit_creation_method
;
Olex2 1.2
(compiled 2015.01.26 svn.r3151 for OlexSys, GUI svn.r4998)
;
_audit_update_record
;
2016-02-15 deposited with the CCDC.
2016-03-16 downloaded from the CCDC.
;
_cell_angle_alpha 90
_cell_angle_beta 92.7530(10)
_cell_angle_gamma 90
_cell_formula_units_Z 8
_cell_length_a 14.46870(10)
_cell_length_b 24.9127(2)
_cell_length_c 17.5423(2)
_cell_measurement_reflns_used 16107
_cell_measurement_temperature 100.1(10)
_cell_measurement_theta_max 27.547
_cell_measurement_theta_min 2.325
_cell_volume 6315.90(10)
_computing_cell_refinement 'SAINT v7.60A (Bruker, 2009)'
_computing_data_reduction 'SAINT v7.60A (Bruker, 2009)'
_computing_molecular_graphics 'Olex2 (Dolomanov et al., 2009)'
_computing_publication_material 'Olex2 (Dolomanov et al., 2009)'
_computing_structure_refinement 'ShelXL (Sheldrick, 2008)'
_computing_structure_solution 'ShelXS (Sheldrick, 2008)'
_diffrn_ambient_temperature 100.1(10)
_diffrn_measured_fraction_theta_full 0.999
_diffrn_measured_fraction_theta_max 0.941
_diffrn_measurement_device_type 'Bruker APEX-II CCD'
_diffrn_measurement_method '\f and \w scans'
_diffrn_radiation_type MoK\a
_diffrn_radiation_wavelength 0.71073
_diffrn_reflns_av_R_equivalents 0.0429
_diffrn_reflns_av_unetI/netI 0.0336
_diffrn_reflns_Laue_measured_fraction_full 0.999
_diffrn_reflns_Laue_measured_fraction_max 0.941
_diffrn_reflns_limit_h_max 19
_diffrn_reflns_limit_h_min -19
_diffrn_reflns_limit_k_max 33
_diffrn_reflns_limit_k_min -32
_diffrn_reflns_limit_l_max 23
_diffrn_reflns_limit_l_min -22
_diffrn_reflns_number 105742
_diffrn_reflns_point_group_measured_fraction_full 0.999
_diffrn_reflns_point_group_measured_fraction_max 0.941
_diffrn_reflns_theta_full 25.242
_diffrn_reflns_theta_max 28.525
_diffrn_reflns_theta_min 1.421
_diffrn_standards_number 0
_exptl_absorpt_coefficient_mu 0.654
_exptl_absorpt_correction_T_max 0.4313
_exptl_absorpt_correction_T_min 0.3865
_exptl_absorpt_correction_type multi-scan
_exptl_absorpt_process_details
;
SADABS-2013/2 (Bruker,2013) was used for absorption correction.
wR2(int) was 0.1249 before and 0.0501 after correction.
The Ratio of minimum to maximum transmission is 0.8961.
The \l/2 correction factor is 0.0000.
;
_exptl_crystal_colour red
_exptl_crystal_colour_primary red
_exptl_crystal_density_diffrn 1.286
_exptl_crystal_description block
_exptl_crystal_F_000 2592
_exptl_crystal_size_max 0.268
_exptl_crystal_size_mid 0.088
_exptl_crystal_size_min 0.084
_refine_diff_density_max 0.374
_refine_diff_density_min -0.380
_refine_diff_density_rms 0.061
_refine_ls_extinction_method none
_refine_ls_goodness_of_fit_ref 1.024
_refine_ls_hydrogen_treatment constr
_refine_ls_matrix_type full
_refine_ls_number_parameters 816
_refine_ls_number_reflns 15108
_refine_ls_number_restraints 0
_refine_ls_restrained_S_all 1.024
_refine_ls_R_factor_all 0.0620
_refine_ls_R_factor_gt 0.0376
_refine_ls_shift/su_max 0.002
_refine_ls_shift/su_mean 0.000
_refine_ls_structure_factor_coef Fsqd
_refine_ls_weighting_details 'w=1/[\s^2^(Fo^2^)+(0.0398P)^2^+4.1276P] where P=(Fo^2^+2Fc^2^)/3'
_refine_ls_weighting_scheme calc
_refine_ls_wR_factor_gt 0.0883
_refine_ls_wR_factor_ref 0.1025
_reflns_Friedel_coverage 0.000
_reflns_number_gt 11096
_reflns_number_total 15108
_reflns_threshold_expression 'I > 2\s(I)'
_cod_data_source_file c5dt04612b2.cif
_cod_data_source_block ditbu-pinacolboran-ni_bb118
_cod_depositor_comments 'Adding full bibliography for 7038824--7038828.cif.'
_cod_database_code 7038825
_publcif_datablock.id {79b186f7-5d37-449c-a2de-f7c74bd86d74}

_shelxl_version_number 2013-4
_shelx_space_group_comment
;
The symmetry employed for this shelxl refinement is uniquely defined
by the following loop, which should always be used as a source of
symmetry information in preference to the above space-group names.
They are only intended as comments.
;

loop_
_space_group_symop_operation_xyz
'x, y, z'
'-x+1/2, y+1/2, -z+1/2'
'-x, -y, -z'
'x-1/2, -y-1/2, z-1/2'

loop_
_atom_site_label
_atom_site_type_symbol
_atom_site_fract_x
_atom_site_fract_y
_atom_site_fract_z
_atom_site_U_iso_or_equiv
_atom_site_adp_type
_atom_site_occupancy
_atom_site_site_symmetry_order
_atom_site_calc_flag
_atom_site_refinement_flags_posn
_atom_site_refinement_flags_occupancy
_atom_site_disorder_assembly
_atom_site_disorder_group
Ni1A Ni 0.11738(2) 0.51803(2) 0.41448(2) 0.01717(6) Uani 1 1 d . . . .
O1A O 0.17998(8) 0.45600(5) 0.39305(7) 0.0195(3) Uani 1 1 d . . . .
O2A O 0.11850(9) 0.52853(5) 0.31134(7) 0.0228(3) Uani 1 1 d . . . .
O3A O 0.27567(9) 0.27701(5) 0.66209(7) 0.0231(3) Uani 1 1 d . . . .
O4A O 0.32693(9) 0.23579(5) 0.55530(7) 0.0253(3) Uani 1 1 d . . . .
N1A N 0.12007(10) 0.50751(6) 0.51954(8) 0.0176(3) Uani 1 1 d . . . .
N2A N 0.05136(10) 0.58002(6) 0.43263(9) 0.0188(3) Uani 1 1 d . . . .
C1A C 0.20248(12) 0.41744(7) 0.43975(10) 0.0171(4) Uani 1 1 d . . . .
C2A C 0.23896(12) 0.36954(7) 0.40939(10) 0.0192(4) Uani 1 1 d . . . .
H2A H 0.2459 0.3668 0.3571 0.023 Uiso 1 1 calc R . . .
C3A C 0.26409(12) 0.32736(7) 0.45557(10) 0.0197(4) Uani 1 1 d . . . .
H3A H 0.2875 0.2965 0.4337 0.024 Uiso 1 1 calc R . . .
C4A C 0.25573(13) 0.32889(7) 0.53574(10) 0.0198(4) Uani 1 1 d . . . .
C5A C 0.22140(12) 0.37560(7) 0.56636(10) 0.0190(4) Uani 1 1 d . . . .
H5A H 0.2161 0.3778 0.6189 0.023 Uiso 1 1 calc R . . .
C6A C 0.19405(12) 0.42027(7) 0.52056(10) 0.0180(4) Uani 1 1 d . . . .
C7A C 0.15648(12) 0.46621(7) 0.55597(10) 0.0183(4) Uani 1 1 d . . . .
H7A H 0.1579 0.4669 0.6090 0.022 Uiso 1 1 calc R . . .
C8A C 0.07985(12) 0.55040(7) 0.55947(10) 0.0189(4) Uani 1 1 d . . . .
C9A C 0.07332(13) 0.55460(7) 0.63820(11) 0.0217(4) Uani 1 1 d . . . .
H9A H 0.0970 0.5277 0.6703 0.026 Uiso 1 1 calc R . . .
C10A C 0.03127(13) 0.59927(8) 0.66825(11) 0.0240(4) Uani 1 1 d . . . .
H10A H 0.0264 0.6021 0.7208 0.029 Uiso 1 1 calc R . . .
C11A C -0.00360(13) 0.63979(8) 0.62083(11) 0.0241(4) Uani 1 1 d . . . .
H11A H -0.0309 0.6698 0.6419 0.029 Uiso 1 1 calc R . . .
C12A C 0.00195(13) 0.63594(8) 0.54261(11) 0.0227(4) Uani 1 1 d . . . .
H12A H -0.0214 0.6632 0.5110 0.027 Uiso 1 1 calc R . . .
C13A C 0.04285(12) 0.59091(7) 0.51166(10) 0.0190(4) Uani 1 1 d . . . .
C14A C 0.01023(13) 0.61009(7) 0.37990(11) 0.0214(4) Uani 1 1 d . . . .
H14A H -0.0243 0.6390 0.3964 0.026 Uiso 1 1 calc R . . .
C15A C 0.01361(14) 0.60264(8) 0.29999(11) 0.0236(4) Uani 1 1 d . . . .
C16A C -0.04148(15) 0.63645(8) 0.25080(12) 0.0319(5) Uani 1 1 d . . . .
H16A H -0.0781 0.6627 0.2721 0.038 Uiso 1 1 calc R . . .
C17A C -0.04220(17) 0.63154(9) 0.17308(13) 0.0378(6) Uani 1 1 d . . . .
C18A C 0.01884(16) 0.59300(9) 0.14366(12) 0.0344(5) Uani 1 1 d . . . .
H18A H 0.0215 0.5907 0.0909 0.041 Uiso 1 1 calc R . . .
C19A C 0.07461(14) 0.55872(8) 0.18716(11) 0.0263(4) Uani 1 1 d . . . .
C20A C 0.07053(13) 0.56233(7) 0.26875(11) 0.0220(4) Uani 1 1 d . . . .
C25A C 0.13683(15) 0.51675(8) 0.15161(12) 0.0301(5) Uani 1 1 d . . . .
C26A C 0.10264(18) 0.46004(9) 0.17047(13) 0.0397(6) Uani 1 1 d . . . .
H26A H 0.1081 0.4545 0.2247 0.060 Uiso 1 1 calc GR . . .
H26B H 0.1394 0.4339 0.1455 0.060 Uiso 1 1 calc GR . . .
H26C H 0.0390 0.4563 0.1530 0.060 Uiso 1 1 calc GR . . .
C27A C 0.23790(16) 0.52319(11) 0.18140(13) 0.0431(6) Uani 1 1 d . . . .
H27A H 0.2583 0.5591 0.1719 0.065 Uiso 1 1 calc GR . . .
H27B H 0.2762 0.4982 0.1556 0.065 Uiso 1 1 calc GR . . .
H27C H 0.2423 0.5162 0.2353 0.065 Uiso 1 1 calc GR . . .
C28A C 0.13545(18) 0.52184(10) 0.06431(12) 0.0408(6) Uani 1 1 d . . . .
H28A H 0.0735 0.5166 0.0436 0.061 Uiso 1 1 calc GR . . .
H28B H 0.1754 0.4952 0.0440 0.061 Uiso 1 1 calc GR . . .
H28C H 0.1566 0.5569 0.0507 0.061 Uiso 1 1 calc GR . . .
C29A C 0.36390(14) 0.20427(8) 0.61982(12) 0.0261(4) Uani 1 1 d . . . .
C30A C 0.30226(13) 0.22265(7) 0.68547(11) 0.0227(4) Uani 1 1 d . . . .
C31A C 0.35675(17) 0.14510(8) 0.59924(13) 0.0365(5) Uani 1 1 d . . . .
H31A H 0.2941 0.1367 0.5831 0.055 Uiso 1 1 calc GR . . .
H31B H 0.3748 0.1238 0.6431 0.055 Uiso 1 1 calc GR . . .
H31C H 0.3969 0.1374 0.5586 0.055 Uiso 1 1 calc GR . . .
C32A C 0.46491(15) 0.22037(10) 0.63259(15) 0.0411(6) Uani 1 1 d . . . .
H32A H 0.4965 0.2153 0.5862 0.062 Uiso 1 1 calc GR . . .
H32B H 0.4934 0.1985 0.6722 0.062 Uiso 1 1 calc GR . . .
H32C H 0.4686 0.2574 0.6474 0.062 Uiso 1 1 calc GR . . .
C33A C 0.21335(15) 0.19061(9) 0.68964(12) 0.0318(5) Uani 1 1 d . . . .
H33A H 0.1740 0.2074 0.7252 0.048 Uiso 1 1 calc GR . . .
H33B H 0.2277 0.1547 0.7063 0.048 Uiso 1 1 calc GR . . .
H33C H 0.1822 0.1895 0.6401 0.048 Uiso 1 1 calc GR . . .
C34A C 0.35208(15) 0.22612(8) 0.76331(11) 0.0304(5) Uani 1 1 d . . . .
H34A H 0.4018 0.2515 0.7615 0.046 Uiso 1 1 calc GR . . .
H34B H 0.3765 0.1915 0.7773 0.046 Uiso 1 1 calc GR . . .
H34C H 0.3095 0.2375 0.8003 0.046 Uiso 1 1 calc GR . . .
C221 C -0.1102(3) 0.66403(18) 0.1188(3) 0.0256(9) Uani 0.7149 1 d . P A 1
C222 C -0.2085(2) 0.66733(14) 0.14896(19) 0.0394(8) Uani 0.7149 1 d . P A 1
H22A H -0.2347 0.6320 0.1507 0.059 Uiso 0.7149 1 calc GR P A 1
H22B H -0.2466 0.6895 0.1156 0.059 Uiso 0.7149 1 calc GR P A 1
H22C H -0.2054 0.6825 0.1993 0.059 Uiso 0.7149 1 calc GR P A 1
C223 C -0.1212(4) 0.6416(3) 0.0379(2) 0.0389(11) Uani 0.7149 1 d . P A 1
H22D H -0.0620 0.6411 0.0154 0.058 Uiso 0.7149 1 calc GR P A 1
H22E H -0.1631 0.6639 0.0079 0.058 Uiso 0.7149 1 calc GR P A 1
H22F H -0.1453 0.6058 0.0396 0.058 Uiso 0.7149 1 calc GR P A 1
C224 C -0.0701(3) 0.72058(14) 0.1168(2) 0.0500(10) Uani 0.7149 1 d . P A 1
H22G H -0.0635 0.7345 0.1678 0.075 Uiso 0.7149 1 calc GR P A 1
H22H H -0.1108 0.7433 0.0865 0.075 Uiso 0.7149 1 calc GR P A 1
H22I H -0.0105 0.7195 0.0949 0.075 Uiso 0.7149 1 calc GR P A 1
B1A B 0.28601(15) 0.28037(8) 0.58522(12) 0.0205(4) Uani 1 1 d . . . .
C21A C -0.0757(9) 0.6788(4) 0.1218(7) 0.031(2) Uani 0.2851 1 d . P A 2
C22A C -0.1270(7) 0.7209(4) 0.1659(5) 0.046(2) Uani 0.2851 1 d . P A 2
H22J H -0.1733 0.7038 0.1949 0.070 Uiso 0.2851 1 calc GR P A 2
H22K H -0.1560 0.7460 0.1309 0.070 Uiso 0.2851 1 calc GR P A 2
H22L H -0.0840 0.7395 0.2000 0.070 Uiso 0.2851 1 calc GR P A 2
C23A C -0.1411(12) 0.6462(6) 0.0711(8) 0.061(4) Uani 0.2851 1 d . P A 2
H23A H -0.1064 0.6226 0.0401 0.091 Uiso 0.2851 1 calc GR P A 2
H23B H -0.1779 0.6699 0.0388 0.091 Uiso 0.2851 1 calc GR P A 2
H23C H -0.1809 0.6255 0.1019 0.091 Uiso 0.2851 1 calc GR P A 2
C24A C -0.0064(6) 0.7076(3) 0.0716(4) 0.0335(18) Uani 0.2851 1 d . P A 2
H24A H 0.0374 0.7272 0.1036 0.050 Uiso 0.2851 1 calc GR P A 2
H24B H -0.0391 0.7319 0.0376 0.050 Uiso 0.2851 1 calc GR P A 2
H24C H 0.0257 0.6815 0.0425 0.050 Uiso 0.2851 1 calc GR P A 2
Ni1B Ni 0.62453(2) 0.50908(2) 0.41156(2) 0.01629(6) Uani 1 1 d . . B 2
O1B O 0.68621(8) 0.44625(5) 0.39135(7) 0.0187(3) Uani 1 1 d . . B 2
O2B O 0.62673(9) 0.51873(5) 0.30801(7) 0.0211(3) Uani 1 1 d . . B 2
O3B O 0.77392(9) 0.27215(5) 0.66624(7) 0.0227(3) Uani 1 1 d . . B 2
O4B O 0.83157(9) 0.22766(5) 0.56454(7) 0.0224(3) Uani 1 1 d . . B 2
N1B N 0.62673(10) 0.49933(6) 0.51676(8) 0.0174(3) Uani 1 1 d . . B 2
N2B N 0.56026(10) 0.57177(6) 0.42862(8) 0.0175(3) Uani 1 1 d . . B 2
C1B C 0.70860(12) 0.40815(7) 0.43891(10) 0.0175(4) Uani 1 1 d . . B 2
C2B C 0.74527(12) 0.35981(7) 0.40999(10) 0.0190(4) Uani 1 1 d . . B 2
H2B H 0.7520 0.3563 0.3578 0.023 Uiso 1 1 calc R . B 2
C3B C 0.77083(12) 0.31839(7) 0.45744(10) 0.0195(4) Uani 1 1 d . . B 2
H3B H 0.7956 0.2876 0.4366 0.023 Uiso 1 1 calc R . B 2
C4B C 0.76083(12) 0.32074(7) 0.53763(10) 0.0191(4) Uani 1 1 d . . B 2
C5B C 0.72583(12) 0.36775(7) 0.56639(10) 0.0194(4) Uani 1 1 d . . B 2
H5B H 0.7194 0.3705 0.6187 0.023 Uiso 1 1 calc R . B 2
C6B C 0.69942(12) 0.41172(7) 0.51957(10) 0.0181(4) Uani 1 1 d . . B 2
C7B C 0.66195(12) 0.45800(7) 0.55390(10) 0.0176(4) Uani 1 1 d . . B 2
H7B H 0.6625 0.4590 0.6069 0.021 Uiso 1 1 calc R . B 2
C8B C 0.58656(12) 0.54268(7) 0.55594(10) 0.0177(4) Uani 1 1 d . . B 2
C9B C 0.57978(13) 0.54732(7) 0.63471(10) 0.0209(4) Uani 1 1 d . . B 2
H9B H 0.6033 0.5206 0.6672 0.025 Uiso 1 1 calc R . B 2
C10B C 0.53762(13) 0.59219(8) 0.66406(11) 0.0221(4) Uani 1 1 d . . B 2
H10B H 0.5324 0.5954 0.7165 0.026 Uiso 1 1 calc R . B 2
C11B C 0.50301(13) 0.63243(8) 0.61583(11) 0.0217(4) Uani 1 1 d . . B 2
H11B H 0.4751 0.6624 0.6364 0.026 Uiso 1 1 calc R . B 2
C12B C 0.50952(12) 0.62838(7) 0.53771(10) 0.0198(4) Uani 1 1 d . . B 2
H12B H 0.4867 0.6556 0.5058 0.024 Uiso 1 1 calc R . B 2
C13B C 0.55066(12) 0.58310(7) 0.50735(10) 0.0175(4) Uani 1 1 d . . B 2
C14B C 0.52265(12) 0.60294(7) 0.37549(10) 0.0190(4) Uani 1 1 d . . B 2
H14B H 0.4883 0.6320 0.3916 0.023 Uiso 1 1 calc R . B 2
C15B C 0.52968(13) 0.59628(7) 0.29568(10) 0.0193(4) Uani 1 1 d . . B 2
C16B C 0.48179(13) 0.63326(7) 0.24614(11) 0.0217(4) Uani 1 1 d . . B 2
H16B H 0.4455 0.6598 0.2670 0.026 Uiso 1 1 calc R . B 2
C17B C 0.48782(13) 0.63070(7) 0.16878(11) 0.0225(4) Uani 1 1 d . . B 2
C18B C 0.54424(13) 0.58969(7) 0.13990(11) 0.0230(4) Uani 1 1 d . . B 2
H18B H 0.5496 0.5882 0.0873 0.028 Uiso 1 1 calc R . B 2
C19B C 0.59181(13) 0.55189(7) 0.18365(11) 0.0208(4) Uani 1 1 d . . B 2
C20B C 0.58403(13) 0.55460(7) 0.26513(10) 0.0191(4) Uani 1 1 d . . B 2
C21B C 0.43810(14) 0.66967(8) 0.11256(11) 0.0258(4) Uani 1 1 d . . B 2
C22B C 0.37611(17) 0.70867(10) 0.15384(13) 0.0428(6) Uani 1 1 d . . B 2
H22M H 0.3294 0.6889 0.1789 0.064 Uiso 1 1 calc GR . B 2
H22N H 0.3472 0.7330 0.1175 0.064 Uiso 1 1 calc GR . B 2
H22O H 0.4128 0.7286 0.1910 0.064 Uiso 1 1 calc GR . B 2
C23B C 0.37888(16) 0.63815(9) 0.05265(13) 0.0392(6) Uani 1 1 d . . B 2
H23D H 0.4179 0.6146 0.0252 0.059 Uiso 1 1 calc GR . B 2
H23E H 0.3484 0.6628 0.0177 0.059 Uiso 1 1 calc GR . B 2
H23F H 0.3334 0.6174 0.0777 0.059 Uiso 1 1 calc GR . B 2
C24B C 0.50953(15) 0.70289(8) 0.07141(11) 0.0298(5) Uani 1 1 d . . B 2
H24D H 0.5455 0.7238 0.1080 0.045 Uiso 1 1 calc GR . B 2
H24E H 0.4783 0.7264 0.0353 0.045 Uiso 1 1 calc GR . B 2
H24F H 0.5497 0.6793 0.0451 0.045 Uiso 1 1 calc GR . B 2
C25B C 0.64766(15) 0.50678(8) 0.14802(11) 0.0255(4) Uani 1 1 d . . B 2
C26B C 0.60242(17) 0.45233(8) 0.16508(12) 0.0344(5) Uani 1 1 d . . B 2
H26D H 0.6064 0.4459 0.2191 0.052 Uiso 1 1 calc GR . B 2
H26E H 0.6341 0.4243 0.1394 0.052 Uiso 1 1 calc GR . B 2
H26F H 0.5386 0.4530 0.1474 0.052 Uiso 1 1 calc GR . B 2
C27B C 0.74880(15) 0.50630(9) 0.17999(12) 0.0341(5) Uani 1 1 d . . B 2
H27D H 0.7768 0.5405 0.1709 0.051 Uiso 1 1 calc GR . B 2
H27E H 0.7825 0.4787 0.1551 0.051 Uiso 1 1 calc GR . B 2
H27F H 0.7501 0.4994 0.2339 0.051 Uiso 1 1 calc GR . B 2
C28B C 0.64964(17) 0.51250(9) 0.06090(12) 0.0339(5) Uani 1 1 d . . B 2
H28D H 0.5876 0.5115 0.0390 0.051 Uiso 1 1 calc GR . B 2
H28E H 0.6847 0.4835 0.0407 0.051 Uiso 1 1 calc GR . B 2
H28F H 0.6779 0.5461 0.0486 0.051 Uiso 1 1 calc GR . B 2
C29B C 0.86296(13) 0.19714(8) 0.63222(11) 0.0227(4) Uani 1 1 d . . B 2
C30B C 0.79777(13) 0.21847(7) 0.69398(10) 0.0203(4) Uani 1 1 d . . B 2
C31B C 0.85342(15) 0.13780(8) 0.61443(12) 0.0305(5) Uani 1 1 d . . B 2
H31D H 0.7916 0.1305 0.5950 0.046 Uiso 1 1 calc GR . B 2
H31E H 0.8661 0.1174 0.6601 0.046 Uiso 1 1 calc GR . B 2
H31F H 0.8965 0.1280 0.5769 0.046 Uiso 1 1 calc GR . B 2
C32B C 0.96420(14) 0.21187(9) 0.64900(12) 0.0319(5) Uani 1 1 d . . B 2
H32D H 0.9986 0.2053 0.6045 0.048 Uiso 1 1 calc GR . B 2
H32E H 0.9890 0.1904 0.6906 0.048 Uiso 1 1 calc GR . B 2
H32F H 0.9687 0.2491 0.6625 0.048 Uiso 1 1 calc GR . B 2
C33B C 0.70785(13) 0.18707(8) 0.69598(12) 0.0274(4) Uani 1 1 d . . B 2
H33D H 0.6659 0.2055 0.7277 0.041 Uiso 1 1 calc GR . B 2
H33E H 0.7203 0.1519 0.7164 0.041 Uiso 1 1 calc GR . B 2
H33F H 0.6806 0.1840 0.6452 0.041 Uiso 1 1 calc GR . B 2
C34B C 0.84248(14) 0.22442(8) 0.77338(11) 0.0250(4) Uani 1 1 d . . B 2
H34D H 0.8940 0.2486 0.7718 0.037 Uiso 1 1 calc GR . B 2
H34E H 0.8638 0.1900 0.7915 0.037 Uiso 1 1 calc GR . B 2
H34F H 0.7980 0.2384 0.8071 0.037 Uiso 1 1 calc GR . B 2
B1B B 0.78930(14) 0.27316(8) 0.58983(12) 0.0198(4) Uani 1 1 d . . B 2

loop_
_atom_site_aniso_label
_atom_site_aniso_U_11
_atom_site_aniso_U_22
_atom_site_aniso_U_33
_atom_site_aniso_U_23
_atom_site_aniso_U_13
_atom_site_aniso_U_12
Ni1A 0.01803(12) 0.01712(12) 0.01633(12) 0.00118(9) 0.00054(9) -0.00039(9)
O1A 0.0213(7) 0.0199(6) 0.0171(6) 0.0026(5) 0.0002(5) 0.0000(5)
O2A 0.0252(7) 0.0241(7) 0.0193(7) 0.0051(5) 0.0029(5) 0.0060(6)
O3A 0.0301(7) 0.0177(6) 0.0212(7) 0.0028(5) -0.0014(6) 0.0068(5)
O4A 0.0306(8) 0.0211(7) 0.0241(7) -0.0005(6) 0.0012(6) 0.0040(6)
N1A 0.0166(7) 0.0184(7) 0.0176(8) -0.0017(6) 0.0004(6) -0.0034(6)
N2A 0.0185(8) 0.0192(8) 0.0186(8) -0.0012(6) 0.0006(6) -0.0025(6)
C1A 0.0135(8) 0.0203(9) 0.0173(9) 0.0020(7) -0.0010(7) -0.0036(7)
C2A 0.0193(9) 0.0225(9) 0.0158(9) -0.0020(7) -0.0006(7) -0.0014(7)
C3A 0.0208(9) 0.0178(9) 0.0203(9) -0.0025(7) -0.0004(7) -0.0010(7)
C4A 0.0210(9) 0.0183(9) 0.0199(9) 0.0011(7) -0.0002(7) -0.0039(7)
C5A 0.0198(9) 0.0219(9) 0.0153(9) 0.0001(7) 0.0004(7) -0.0037(7)
C6A 0.0175(9) 0.0180(9) 0.0184(9) 0.0001(7) -0.0007(7) -0.0029(7)
C7A 0.0184(9) 0.0213(9) 0.0152(9) 0.0000(7) -0.0005(7) -0.0049(7)
C8A 0.0155(9) 0.0187(9) 0.0223(9) -0.0033(7) 0.0003(7) -0.0048(7)
C9A 0.0234(10) 0.0200(9) 0.0216(10) -0.0012(8) -0.0009(8) -0.0035(7)
C10A 0.0238(10) 0.0269(10) 0.0212(10) -0.0074(8) 0.0013(8) -0.0056(8)
C11A 0.0198(9) 0.0241(10) 0.0283(10) -0.0105(8) 0.0001(8) -0.0012(8)
C12A 0.0194(9) 0.0208(9) 0.0274(10) -0.0038(8) -0.0030(8) -0.0007(7)
C13A 0.0162(9) 0.0211(9) 0.0197(9) -0.0023(7) 0.0000(7) -0.0049(7)
C14A 0.0225(10) 0.0164(9) 0.0253(10) 0.0013(8) 0.0022(8) 0.0006(7)
C15A 0.0278(10) 0.0208(9) 0.0222(10) 0.0039(8) 0.0028(8) 0.0017(8)
C16A 0.0401(13) 0.0275(11) 0.0282(11) 0.0034(9) 0.0018(9) 0.0134(9)
C17A 0.0517(15) 0.0339(12) 0.0281(11) 0.0107(10) 0.0038(10) 0.0205(11)
C18A 0.0504(14) 0.0327(12) 0.0205(10) 0.0071(9) 0.0047(10) 0.0139(10)
C19A 0.0339(11) 0.0232(10) 0.0222(10) 0.0052(8) 0.0054(8) 0.0051(8)
C20A 0.0238(10) 0.0206(9) 0.0217(10) 0.0039(8) 0.0025(8) 0.0006(7)
C25A 0.0375(12) 0.0311(11) 0.0220(10) 0.0058(8) 0.0064(9) 0.0106(9)
C26A 0.0608(16) 0.0286(12) 0.0306(12) 0.0025(10) 0.0111(11) 0.0094(11)
C27A 0.0371(13) 0.0593(16) 0.0338(13) 0.0097(11) 0.0125(10) 0.0117(12)
C28A 0.0555(16) 0.0432(14) 0.0248(11) 0.0067(10) 0.0122(11) 0.0184(12)
C29A 0.0271(11) 0.0215(10) 0.0290(11) -0.0014(8) -0.0052(8) 0.0044(8)
C30A 0.0267(10) 0.0167(9) 0.0241(10) 0.0024(8) -0.0050(8) 0.0022(7)
C31A 0.0457(14) 0.0224(10) 0.0405(13) -0.0040(9) -0.0074(11) 0.0088(9)
C32A 0.0256(12) 0.0415(13) 0.0555(16) -0.0085(12) -0.0038(11) 0.0046(10)
C33A 0.0327(12) 0.0324(11) 0.0299(11) 0.0068(9) -0.0044(9) -0.0060(9)
C34A 0.0371(12) 0.0265(11) 0.0266(11) 0.0037(9) -0.0096(9) 0.0025(9)
C221 0.034(3) 0.018(2) 0.025(2) 0.0031(17) -0.0078(19) 0.0003(15)
C222 0.0377(18) 0.0437(19) 0.0365(18) 0.0053(15) -0.0020(14) 0.0153(15)
C223 0.040(2) 0.053(3) 0.023(2) 0.001(2) -0.0104(19) 0.0152(18)
C224 0.052(2) 0.028(2) 0.067(3) 0.0193(18) -0.031(2) -0.0065(16)
B1A 0.0188(10) 0.0204(10) 0.0222(11) 0.0003(9) -0.0007(8) -0.0017(8)
C21A 0.046(8) 0.020(6) 0.024(4) -0.003(4) -0.013(5) 0.002(4)
C22A 0.047(5) 0.051(6) 0.041(5) 0.020(4) 0.003(4) 0.028(4)
C23A 0.083(12) 0.037(7) 0.058(10) 0.023(8) -0.045(9) 0.000(7)
C24A 0.061(5) 0.021(4) 0.019(4) 0.010(3) 0.002(4) 0.007(3)
Ni1B 0.01813(12) 0.01586(12) 0.01475(12) 0.00159(9) -0.00057(9) -0.00046(9)
O1B 0.0211(7) 0.0174(6) 0.0176(6) 0.0025(5) -0.0001(5) 0.0005(5)
O2B 0.0264(7) 0.0198(7) 0.0171(6) 0.0036(5) 0.0008(5) 0.0049(5)
O3B 0.0297(7) 0.0184(6) 0.0199(7) 0.0038(5) -0.0002(6) 0.0053(5)
O4B 0.0275(7) 0.0218(7) 0.0178(7) 0.0044(5) -0.0007(5) 0.0049(5)
N1B 0.0162(7) 0.0173(7) 0.0184(8) -0.0003(6) -0.0015(6) -0.0028(6)
N2B 0.0178(8) 0.0174(7) 0.0171(7) 0.0000(6) -0.0006(6) -0.0022(6)
C1B 0.0162(9) 0.0169(9) 0.0190(9) 0.0016(7) -0.0026(7) -0.0030(7)
C2B 0.0196(9) 0.0208(9) 0.0165(9) 0.0002(7) -0.0003(7) -0.0028(7)
C3B 0.0199(9) 0.0160(8) 0.0225(9) -0.0012(7) -0.0013(7) -0.0011(7)
C4B 0.0195(9) 0.0176(9) 0.0199(9) 0.0023(7) -0.0022(7) -0.0022(7)
C5B 0.0212(9) 0.0207(9) 0.0161(9) 0.0020(7) -0.0022(7) -0.0032(7)
C6B 0.0167(9) 0.0181(9) 0.0192(9) 0.0016(7) -0.0017(7) -0.0035(7)
C7B 0.0176(9) 0.0204(9) 0.0146(8) 0.0017(7) -0.0017(7) -0.0044(7)
C8B 0.0156(9) 0.0185(9) 0.0188(9) -0.0020(7) -0.0001(7) -0.0039(7)
C9B 0.0234(10) 0.0200(9) 0.0190(9) 0.0017(7) -0.0013(8) -0.0033(7)
C10B 0.0225(10) 0.0262(10) 0.0173(9) -0.0032(8) -0.0001(7) -0.0048(8)
C11B 0.0181(9) 0.0218(9) 0.0251(10) -0.0061(8) -0.0006(7) -0.0026(7)
C12B 0.0184(9) 0.0190(9) 0.0215(9) -0.0007(7) -0.0031(7) -0.0017(7)
C13B 0.0161(9) 0.0190(9) 0.0172(9) -0.0003(7) -0.0017(7) -0.0038(7)
C14B 0.0192(9) 0.0166(9) 0.0213(9) 0.0006(7) -0.0001(7) -0.0009(7)
C15B 0.0211(9) 0.0169(9) 0.0197(9) 0.0022(7) 0.0002(7) -0.0012(7)
C16B 0.0235(10) 0.0191(9) 0.0226(10) 0.0020(8) 0.0008(8) 0.0026(7)
C17B 0.0256(10) 0.0193(9) 0.0223(10) 0.0040(8) -0.0012(8) 0.0014(7)
C18B 0.0283(10) 0.0227(10) 0.0180(9) 0.0036(8) 0.0019(8) 0.0005(8)
C19B 0.0234(10) 0.0196(9) 0.0197(9) 0.0017(7) 0.0030(8) 0.0018(7)
C20B 0.0202(9) 0.0178(9) 0.0191(9) 0.0032(7) 0.0002(7) -0.0008(7)
C21B 0.0320(11) 0.0237(10) 0.0216(10) 0.0053(8) -0.0007(8) 0.0063(8)
C22B 0.0467(15) 0.0496(15) 0.0328(12) 0.0154(11) 0.0077(11) 0.0264(12)
C23B 0.0410(13) 0.0383(13) 0.0368(13) 0.0137(10) -0.0148(10) -0.0049(10)
C24B 0.0427(13) 0.0227(10) 0.0236(10) 0.0032(8) -0.0020(9) -0.0003(9)
C25B 0.0347(11) 0.0235(10) 0.0186(10) 0.0027(8) 0.0045(8) 0.0059(8)
C26B 0.0510(14) 0.0237(11) 0.0290(11) 0.0022(9) 0.0076(10) 0.0057(10)
C27B 0.0316(12) 0.0412(13) 0.0300(12) 0.0052(10) 0.0067(9) 0.0115(10)
C28B 0.0478(14) 0.0325(12) 0.0221(10) 0.0026(9) 0.0092(10) 0.0137(10)
C29B 0.0244(10) 0.0238(10) 0.0196(9) 0.0045(8) -0.0014(8) 0.0046(8)
C30B 0.0215(9) 0.0182(9) 0.0211(9) 0.0042(7) -0.0012(7) 0.0038(7)
C31B 0.0388(12) 0.0248(10) 0.0279(11) 0.0025(9) 0.0019(9) 0.0099(9)
C32B 0.0226(10) 0.0450(13) 0.0281(11) 0.0070(10) 0.0011(9) 0.0046(9)
C33B 0.0248(10) 0.0298(11) 0.0277(11) 0.0028(9) 0.0018(8) -0.0008(8)
C34B 0.0272(10) 0.0264(10) 0.0210(10) 0.0039(8) -0.0019(8) 0.0018(8)
B1B 0.0188(10) 0.0194(10) 0.0209(10) -0.0001(8) -0.0019(8) -0.0008(8)

loop_
_atom_type_symbol
_atom_type_description
_atom_type_scat_dispersion_real
_atom_type_scat_dispersion_imag
_atom_type_scat_source
C C 0.0033 0.0016 'International Tables Vol C Tables 4.2.6.8 and 6.1.1.4'
H H 0.0000 0.0000 'International Tables Vol C Tables 4.2.6.8 and 6.1.1.4'
B B 0.0013 0.0007 'International Tables Vol C Tables 4.2.6.8 and 6.1.1.4'
N N 0.0061 0.0033 'International Tables Vol C Tables 4.2.6.8 and 6.1.1.4'
Ni Ni 0.3393 1.1124 'International Tables Vol C Tables 4.2.6.8 and 6.1.1.4'
O O 0.0106 0.0060 'International Tables Vol C Tables 4.2.6.8 and 6.1.1.4'

loop_
_geom_angle_atom_site_label_1
_geom_angle_atom_site_label_2
_geom_angle_atom_site_label_3
_geom_angle
O1A Ni1A N1A 95.57(6)
O1A Ni1A N2A 177.74(6)
O2A Ni1A O1A 83.69(6)
O2A Ni1A N1A 178.29(6)
O2A Ni1A N2A 94.59(6)
N2A Ni1A N1A 86.19(7)
C1A O1A Ni1A 127.29(12)
C20A O2A Ni1A 129.03(12)
B1A O3A C30A 107.10(14)
B1A O4A C29A 106.70(15)
C7A N1A Ni1A 125.69(13)
C7A N1A C8A 121.10(16)
C8A N1A Ni1A 113.19(12)
C13A N2A Ni1A 113.32(12)
C14A N2A Ni1A 125.15(13)
C14A N2A C13A 121.38(16)
O1A C1A C2A 118.26(16)
O1A C1A C6A 124.06(16)
C2A C1A C6A 117.68(16)
C1A C2A H2A 119.4
C3A C2A C1A 121.18(17)
C3A C2A H2A 119.4
C2A C3A H3A 118.8
C2A C3A C4A 122.33(17)
C4A C3A H3A 118.8
C3A C4A B1A 120.17(17)
C5A C4A C3A 117.19(17)
C5A C4A B1A 122.63(17)
C4A C5A H5A 118.8
C4A C5A C6A 122.39(17)
C6A C5A H5A 118.8
C5A C6A C1A 119.22(16)
C5A C6A C7A 119.09(16)
C7A C6A C1A 121.66(16)
N1A C7A C6A 124.94(17)
N1A C7A H7A 117.5
C6A C7A H7A 117.5
C9A C8A N1A 126.55(17)
C9A C8A C13A 119.81(17)
C13A C8A N1A 113.63(16)
C8A C9A H9A 120.3
C10A C9A C8A 119.33(18)
C10A C9A H9A 120.3
C9A C10A H10A 119.7
C9A C10A C11A 120.68(18)
C11A C10A H10A 119.7
C10A C11A H11A 119.7
C12A C11A C10A 120.54(18)
C12A C11A H11A 119.7
C11A C12A H12A 120.3
C11A C12A C13A 119.32(18)
C13A C12A H12A 120.3
C8A C13A N2A 113.40(16)
C12A C13A N2A 126.30(17)
C12A C13A C8A 120.30(17)
N2A C14A H14A 117.0
N2A C14A C15A 125.95(17)
C15A C14A H14A 117.0
C14A C15A C16A 118.52(18)
C14A C15A C20A 121.39(17)
C16A C15A C20A 120.09(18)
C15A C16A H16A 119.0
C17A C16A C15A 121.91(19)
C17A C16A H16A 119.0
C16A C17A C18A 116.62(19)
C16A C17A C221 122.4(2)
C16A C17A C21A 120.0(5)
C18A C17A C221 120.9(2)
C18A C17A C21A 119.1(5)
C17A C18A H18A 117.4
C19A C18A C17A 125.1(2)
C19A C18A H18A 117.4
C18A C19A C20A 117.44(18)
C18A C19A C25A 122.46(18)
C20A C19A C25A 120.06(17)
O2A C20A C15A 122.44(17)
O2A C20A C19A 118.94(17)
C15A C20A C19A 118.62(17)
C19A C25A C26A 109.75(17)
C19A C25A C27A 110.99(19)
C19A C25A C28A 111.71(17)
C27A C25A C26A 109.46(18)
C28A C25A C26A 107.55(18)
C28A C25A C27A 107.27(18)
C25A C26A H26A 109.5
C25A C26A H26B 109.5
C25A C26A H26C 109.5
H26A C26A H26B 109.5
H26A C26A H26C 109.5
H26B C26A H26C 109.5
C25A C27A H27A 109.5
C25A C27A H27B 109.5
C25A C27A H27C 109.5
H27A C27A H27B 109.5
H27A C27A H27C 109.5
H27B C27A H27C 109.5
C25A C28A H28A 109.5
C25A C28A H28B 109.5
C25A C28A H28C 109.5
H28A C28A H28B 109.5
H28A C28A H28C 109.5
H28B C28A H28C 109.5
O4A C29A C30A 102.34(14)
O4A C29A C31A 108.64(16)
O4A C29A C32A 106.63(17)
C31A C29A C30A 115.19(18)
C31A C29A C32A 110.15(18)
C32A C29A C30A 113.16(17)
O3A C30A C29A 102.54(14)
O3A C30A C33A 106.77(15)
O3A C30A C34A 107.91(15)
C33A C30A C29A 113.40(16)
C34A C30A C29A 114.71(17)
C34A C30A C33A 110.72(17)
C29A C31A H31A 109.5
C29A C31A H31B 109.5
C29A C31A H31C 109.5
H31A C31A H31B 109.5
H31A C31A H31C 109.5
H31B C31A H31C 109.5
C29A C32A H32A 109.5
C29A C32A H32B 109.5
C29A C32A H32C 109.5
H32A C32A H32B 109.5
H32A C32A H32C 109.5
H32B C32A H32C 109.5
C30A C33A H33A 109.5
C30A C33A H33B 109.5
C30A C33A H33C 109.5
H33A C33A H33B 109.5
H33A C33A H33C 109.5
H33B C33A H33C 109.5
C30A C34A H34A 109.5
C30A C34A H34B 109.5
C30A C34A H34C 109.5
H34A C34A H34B 109.5
H34A C34A H34C 109.5
H34B C34A H34C 109.5
C222 C221 C17A 112.5(3)
C223 C221 C17A 114.3(4)
C223 C221 C222 106.4(3)
C224 C221 C17A 105.3(3)
C224 C221 C222 108.5(3)
C224 C221 C223 109.9(4)
C221 C222 H22A 109.5
C221 C222 H22B 109.5
C221 C222 H22C 109.5
H22A C222 H22B 109.5
H22A C222 H22C 109.5
H22B C222 H22C 109.5
C221 C223 H22D 109.5
C221 C223 H22E 109.5
C221 C223 H22F 109.5
H22D C223 H22E 109.5
H22D C223 H22F 109.5
H22E C223 H22F 109.5
C221 C224 H22G 109.5
C221 C224 H22H 109.5
C221 C224 H22I 109.5
H22G C224 H22H 109.5
H22G C224 H22I 109.5
H22H C224 H22I 109.5
O3A B1A O4A 113.38(17)
O3A B1A C4A 124.25(17)
O4A B1A C4A 122.37(18)
C22A C21A C17A 112.1(8)
C22A C21A C24A 108.4(8)
C23A C21A C17A 96.0(8)
C23A C21A C22A 111.4(12)
C23A C21A C24A 108.8(10)
C24A C21A C17A 119.4(9)
C21A C22A H22J 109.5
C21A C22A H22K 109.5
C21A C22A H22L 109.5
H22J C22A H22K 109.5
H22J C22A H22L 109.5
H22K C22A H22L 109.5
C21A C23A H23A 109.5
C21A C23A H23B 109.5
C21A C23A H23C 109.5
H23A C23A H23B 109.5
H23A C23A H23C 109.5
H23B C23A H23C 109.5
C21A C24A H24A 109.5
C21A C24A H24B 109.5
C21A C24A H24C 109.5
H24A C24A H24B 109.5
H24A C24A H24C 109.5
H24B C24A H24C 109.5
O1B Ni1B N1B 95.42(6)
O1B Ni1B N2B 177.98(6)
O2B Ni1B O1B 83.65(5)
O2B Ni1B N1B 178.03(6)
O2B Ni1B N2B 94.72(6)
N2B Ni1B N1B 86.24(6)
C1B O1B Ni1B 127.36(12)
C20B O2B Ni1B 129.10(12)
B1B O3B C30B 107.25(14)
B1B O4B C29B 107.02(14)
C7B N1B Ni1B 125.76(13)
C7B N1B C8B 121.08(15)
C8B N1B Ni1B 113.15(12)
C13B N2B Ni1B 113.44(11)
C14B N2B Ni1B 125.44(13)
C14B N2B C13B 121.06(15)
O1B C1B C2B 118.56(16)
O1B C1B C6B 124.02(16)
C2B C1B C6B 117.42(16)
C1B C2B H2B 119.4
C3B C2B C1B 121.20(17)
C3B C2B H2B 119.4
C2B C3B H3B 118.9
C2B C3B C4B 122.30(17)
C4B C3B H3B 118.9
C3B C4B B1B 121.25(16)
C5B C4B C3B 116.93(16)
C5B C4B B1B 121.82(17)
C4B C5B H5B 118.7
C4B C5B C6B 122.66(17)
C6B C5B H5B 118.7
C5B C6B C1B 119.48(16)
C5B C6B C7B 118.80(16)
C7B C6B C1B 121.70(16)
N1B C7B C6B 125.10(17)
N1B C7B H7B 117.4
C6B C7B H7B 117.4
C9B C8B N1B 126.35(16)
C9B C8B C13B 120.05(16)
C13B C8B N1B 113.59(15)
C8B C9B H9B 120.4
C10B C9B C8B 119.25(17)
C10B C9B H9B 120.4
C9B C10B H10B 119.7
C9B C10B C11B 120.56(18)
C11B C10B H10B 119.7
C10B C11B H11B 119.6
C12B C11B C10B 120.76(18)
C12B C11B H11B 119.6
C11B C12B H12B 120.4
C11B C12B C13B 119.28(17)
C13B C12B H12B 120.4
C8B C13B N2B 113.38(15)
C12B C13B N2B 126.52(16)
C12B C13B C8B 120.10(17)
N2B C14B H14B 117.1
N2B C14B C15B 125.83(17)
C15B C14B H14B 117.1
C14B C15B C16B 118.10(17)
C14B C15B C20B 121.62(16)
C20B C15B C16B 120.27(17)
C15B C16B H16B 119.2
C17B C16B C15B 121.60(17)
C17B C16B H16B 119.2
C16B C17B C18B 117.04(17)
C16B C17B C21B 123.89(17)
C18B C17B C21B 119.07(17)
C17B C18B H18B 117.5
C19B C18B C17B 125.08(18)
C19B C18B H18B 117.5
C18B C19B C20B 117.38(17)
C18B C19B C25B 122.16(17)
C20B C19B C25B 120.40(16)
O2B C20B C15B 122.54(16)
O2B C20B C19B 118.86(16)
C15B C20B C19B 118.60(16)
C17B C21B C23B 110.10(16)
C22B C21B C17B 111.39(16)
C22B C21B C23B 109.13(19)
C22B C21B C24B 107.73(18)
C24B C21B C17B 109.75(16)
C24B C21B C23B 108.67(17)
C21B C22B H22M 109.5
C21B C22B H22N 109.5
C21B C22B H22O 109.5
H22M C22B H22N 109.5
H22M C22B H22O 109.5
H22N C22B H22O 109.5
C21B C23B H23D 109.5
C21B C23B H23E 109.5
C21B C23B H23F 109.5
H23D C23B H23E 109.5
H23D C23B H23F 109.5
H23E C23B H23F 109.5
C21B C24B H24D 109.5
C21B C24B H24E 109.5
C21B C24B H24F 109.5
H24D C24B H24E 109.5
H24D C24B H24F 109.5
H24E C24B H24F 109.5
C19B C25B C26B 109.18(16)
C19B C25B C27B 111.50(17)
C19B C25B C28B 111.87(16)
C26B C25B C27B 109.08(17)
C28B C25B C26B 107.65(17)
C28B C25B C27B 107.45(17)
C25B C26B H26D 109.5
C25B C26B H26E 109.5
C25B C26B H26F 109.5
H26D C26B H26E 109.5
H26D C26B H26F 109.5
H26E C26B H26F 109.5
C25B C27B H27D 109.5
C25B C27B H27E 109.5
C25B C27B H27F 109.5
H27D C27B H27E 109.5
H27D C27B H27F 109.5
H27E C27B H27F 109.5
C25B C28B H28D 109.5
C25B C28B H28E 109.5
C25B C28B H28F 109.5
H28D C28B H28E 109.5
H28D C28B H28F 109.5
H28E C28B H28F 109.5
O4B C29B C30B 102.22(14)
O4B C29B C31B 108.54(15)
O4B C29B C32B 106.82(15)
C31B C29B C30B 114.98(16)
C31B C29B C32B 110.57(17)
C32B C29B C30B 112.98(16)
O3B C30B C29B 102.78(14)
O3B C30B C33B 106.89(15)
O3B C30B C34B 107.51(15)
C33B C30B C29B 112.74(16)
C34B C30B C29B 115.17(15)
C34B C30B C33B 110.94(16)
C29B C31B H31D 109.5
C29B C31B H31E 109.5
C29B C31B H31F 109.5
H31D C31B H31E 109.5
H31D C31B H31F 109.5
H31E C31B H31F 109.5
C29B C32B H32D 109.5
C29B C32B H32E 109.5
C29B C32B H32F 109.5
H32D C32B H32E 109.5
H32D C32B H32F 109.5
H32E C32B H32F 109.5
C30B C33B H33D 109.5
C30B C33B H33E 109.5
C30B C33B H33F 109.5
H33D C33B H33E 109.5
H33D C33B H33F 109.5
H33E C33B H33F 109.5
C30B C34B H34D 109.5
C30B C34B H34E 109.5
C30B C34B H34F 109.5
H34D C34B H34E 109.5
H34D C34B H34F 109.5
H34E C34B H34F 109.5
O3B B1B O4B 113.40(16)
O3B B1B C4B 122.97(17)
O4B B1B C4B 123.63(17)

loop_
_geom_bond_atom_site_label_1
_geom_bond_atom_site_label_2
_geom_bond_distance
Ni1A O1A 1.8391(12)
Ni1A O2A 1.8288(13)
Ni1A N1A 1.8602(15)
Ni1A N2A 1.8515(15)
O1A C1A 1.294(2)
O2A C20A 1.303(2)
O3A C30A 1.461(2)
O3A B1A 1.366(2)
O4A C29A 1.458(2)
O4A B1A 1.375(2)
N1A C7A 1.309(2)
N1A C8A 1.418(2)
N2A C13A 1.424(2)
N2A C14A 1.311(2)
C1A C2A 1.419(2)
C1A C6A 1.430(2)
C2A H2A 0.9300
C2A C3A 1.366(2)
C3A H3A 0.9300
C3A C4A 1.418(2)
C4A C5A 1.384(3)
C4A B1A 1.539(3)
C5A H5A 0.9300
C5A C6A 1.418(2)
C6A C7A 1.423(3)
C7A H7A 0.9300
C8A C9A 1.393(3)
C8A C13A 1.402(3)
C9A H9A 0.9300
C9A C10A 1.385(3)
C10A H10A 0.9300
C10A C11A 1.388(3)
C11A H11A 0.9300
C11A C12A 1.382(3)
C12A H12A 0.9300
C12A C13A 1.391(3)
C14A H14A 0.9300
C14A C15A 1.417(3)
C15A C16A 1.422(3)
C15A C20A 1.425(3)
C16A H16A 0.9300
C16A C17A 1.368(3)
C17A C18A 1.418(3)
C17A C221 1.562(5)
C17A C21A 1.545(12)
C18A H18A 0.9300
C18A C19A 1.380(3)
C19A C20A 1.438(3)
C19A C25A 1.532(3)
C25A C26A 1.538(3)
C25A C27A 1.538(3)
C25A C28A 1.536(3)
C26A H26A 0.9600
C26A H26B 0.9600
C26A H26C 0.9600
C27A H27A 0.9600
C27A H27B 0.9600
C27A H27C 0.9600
C28A H28A 0.9600
C28A H28B 0.9600
C28A H28C 0.9600
C29A C30A 1.559(3)
C29A C31A 1.520(3)
C29A C32A 1.522(3)
C30A C33A 1.519(3)
C30A C34A 1.516(3)
C31A H31A 0.9600
C31A H31B 0.9600
C31A H31C 0.9600
C32A H32A 0.9600
C32A H32B 0.9600
C32A H32C 0.9600
C33A H33A 0.9600
C33A H33B 0.9600
C33A H33C 0.9600
C34A H34A 0.9600
C34A H34B 0.9600
C34A H34C 0.9600
C221 C222 1.544(6)
C221 C223 1.525(6)
C221 C224 1.525(5)
C222 H22A 0.9600
C222 H22B 0.9600
C222 H22C 0.9600
C223 H22D 0.9600
C223 H22E 0.9600
C223 H22F 0.9600
C224 H22G 0.9600
C224 H22H 0.9600
C224 H22I 0.9600
C21A C22A 1.518(15)
C21A C23A 1.504(17)
C21A C24A 1.542(14)
C22A H22J 0.9600
C22A H22K 0.9600
C22A H22L 0.9600
C23A H23A 0.9600
C23A H23B 0.9600
C23A H23C 0.9600
C24A H24A 0.9600
C24A H24B 0.9600
C24A H24C 0.9600
Ni1B O1B 1.8444(12)
Ni1B O2B 1.8341(13)
Ni1B N1B 1.8601(15)
Ni1B N2B 1.8495(15)
O1B C1B 1.295(2)
O2B C20B 1.304(2)
O3B C30B 1.459(2)
O3B B1B 1.370(2)
O4B C29B 1.464(2)
O4B B1B 1.372(2)
N1B C7B 1.308(2)
N1B C8B 1.419(2)
N2B C13B 1.423(2)
N2B C14B 1.311(2)
C1B C2B 1.419(2)
C1B C6B 1.430(2)
C2B H2B 0.9300
C2B C3B 1.366(2)
C3B H3B 0.9300
C3B C4B 1.422(2)
C4B C5B 1.381(3)
C4B B1B 1.542(3)
C5B H5B 0.9300
C5B C6B 1.411(2)
C6B C7B 1.420(3)
C7B H7B 0.9300
C8B C9B 1.395(2)
C8B C13B 1.403(2)
C9B H9B 0.9300
C9B C10B 1.384(3)
C10B H10B 0.9300
C10B C11B 1.390(3)
C11B H11B 0.9300
C11B C12B 1.382(3)
C12B H12B 0.9300
C12B C13B 1.393(2)
C14B H14B 0.9300
C14B C15B 1.418(2)
C15B C16B 1.423(2)
C15B C20B 1.423(3)
C16B H16B 0.9300
C16B C17B 1.366(3)
C17B C18B 1.416(3)
C17B C21B 1.538(3)
C18B H18B 0.9300
C18B C19B 1.378(3)
C19B C20B 1.441(2)
C19B C25B 1.535(3)
C21B C22B 1.528(3)
C21B C23B 1.539(3)
C21B C24B 1.532(3)
C22B H22M 0.9600
C22B H22N 0.9600
C22B H22O 0.9600
C23B H23D 0.9600
C23B H23E 0.9600
C23B H23F 0.9600
C24B H24D 0.9600
C24B H24E 0.9600
C24B H24F 0.9600
C25B C26B 1.542(3)
C25B C27B 1.542(3)
C25B C28B 1.537(3)
C26B H26D 0.9600
C26B H26E 0.9600
C26B H26F 0.9600
C27B H27D 0.9600
C27B H27E 0.9600
C27B H27F 0.9600
C28B H28D 0.9600
C28B H28E 0.9600
C28B H28F 0.9600
C29B C30B 1.563(3)
C29B C31B 1.516(3)
C29B C32B 1.525(3)
C30B C33B 1.520(3)
C30B C34B 1.515(3)
C31B H31D 0.9600
C31B H31E 0.9600
C31B H31F 0.9600
C32B H32D 0.9600
C32B H32E 0.9600
C32B H32F 0.9600
C33B H33D 0.9600
C33B H33E 0.9600
C33B H33F 0.9600
C34B H34D 0.9600
C34B H34E 0.9600
C34B H34F 0.9600

loop_
_geom_torsion_atom_site_label_1
_geom_torsion_atom_site_label_2
_geom_torsion_atom_site_label_3
_geom_torsion_atom_site_label_4
_geom_torsion
Ni1A O1A C1A C2A 171.06(12)
Ni1A O1A C1A C6A -9.8(2)
Ni1A O2A C20A C15A 7.4(3)
Ni1A O2A C20A C19A -172.25(14)
Ni1A N1A C7A C6A -5.1(3)
Ni1A N1A C8A C9A -178.63(15)
Ni1A N1A C8A C13A 2.49(19)
Ni1A N2A C13A C8A -4.69(19)
Ni1A N2A C13A C12A 176.03(15)
Ni1A N2A C14A C15A -4.2(3)
O1A Ni1A O2A C20A 165.83(16)
O1A Ni1A N1A C7A -1.05(15)
O1A Ni1A N1A C8A 177.31(12)
O1A C1A C2A C3A 179.97(16)
O1A C1A C6A C5A -179.61(16)
O1A C1A C6A C7A 2.2(3)
O2A Ni1A O1A C1A -173.14(15)
O2A Ni1A N2A C13A -173.58(12)
O2A Ni1A N2A C14A 10.75(16)
O4A C29A C30A O3A -27.57(17)
O4A C29A C30A C33A 87.16(18)
O4A C29A C30A C34A -144.26(16)
N1A Ni1A O1A C1A 8.41(15)
N1A Ni1A N2A C13A 4.90(12)
N1A Ni1A N2A C14A -170.77(16)
N1A C8A C9A C10A -179.66(17)
N1A C8A C13A N2A 1.4(2)
N1A C8A C13A C12A -179.28(15)
N2A Ni1A O2A C20A -12.69(16)
N2A Ni1A N1A C7A 177.51(15)
N2A Ni1A N1A C8A -4.13(12)
N2A C14A C15A C16A 174.83(19)
N2A C14A C15A C20A -5.1(3)
C1A C2A C3A C4A -0.3(3)
C1A C6A C7A N1A 5.6(3)
C2A C1A C6A C5A -0.5(2)
C2A C1A C6A C7A -178.69(16)
C2A C3A C4A C5A -0.6(3)
C2A C3A C4A B1A -179.40(17)
C3A C4A C5A C6A 0.9(3)
C3A C4A B1A O3A -176.10(18)
C3A C4A B1A O4A 4.1(3)
C4A C5A C6A C1A -0.4(3)
C4A C5A C6A C7A 177.90(17)
C5A C4A B1A O3A 5.1(3)
C5A C4A B1A O4A -174.65(17)
C5A C6A C7A N1A -172.61(17)
C6A C1A C2A C3A 0.8(3)
C7A N1A C8A C9A -0.2(3)
C7A N1A C8A C13A -179.06(16)
C8A N1A C7A C6A 176.68(16)
C8A C9A C10A C11A -0.4(3)
C9A C8A C13A N2A -177.56(15)
C9A C8A C13A C12A 1.8(3)
C9A C10A C11A C12A 0.9(3)
C10A C11A C12A C13A 0.1(3)
C11A C12A C13A N2A 177.87(17)
C11A C12A C13A C8A -1.4(3)
C13A N2A C14A C15A -179.56(17)
C13A C8A C9A C10A -0.8(3)
C14A N2A C13A C8A 171.16(16)
C14A N2A C13A C12A -8.1(3)
C14A C15A C16A C17A -179.7(2)
C14A C15A C20A O2A 3.6(3)
C14A C15A C20A C19A -176.73(18)
C15A C16A C17A C18A -3.5(4)
C15A C16A C17A C221 173.2(3)
C15A C16A C17A C21A -160.1(6)
C16A C15A C20A O2A -176.32(18)
C16A C15A C20A C19A 3.3(3)
C16A C17A C18A C19A 3.4(4)
C16A C17A C221 C222 -41.1(4)
C16A C17A C221 C223 -162.5(4)
C16A C17A C221 C224 76.8(4)
C16A C17A C21A C22A -14.4(11)
C16A C17A C21A C23A -130.5(8)
C16A C17A C21A C24A 114.0(8)
C17A C18A C19A C20A 0.0(4)
C17A C18A C19A C25A 178.0(2)
C18A C17A C221 C222 135.4(3)
C18A C17A C221 C223 14.0(5)
C18A C17A C221 C224 -106.7(4)
C18A C17A C21A C22A -170.4(7)
C18A C17A C21A C23A 73.5(10)
C18A C17A C21A C24A -42.0(10)
C18A C19A C20A O2A 176.27(19)
C18A C19A C20A C15A -3.4(3)
C18A C19A C25A C26A -113.8(2)
C18A C19A C25A C27A 125.1(2)
C18A C19A C25A C28A 5.4(3)
C20A C15A C16A C17A 0.2(3)
C20A C19A C25A C26A 64.2(3)
C20A C19A C25A C27A -57.0(2)
C20A C19A C25A C28A -176.65(19)
C25A C19A C20A O2A -1.8(3)
C25A C19A C20A C15A 178.56(18)
C29A O4A B1A O3A -12.1(2)
C29A O4A B1A C4A 167.75(17)
C30A O3A B1A O4A -7.0(2)
C30A O3A B1A C4A 173.20(17)
C31A C29A C30A O3A -145.25(16)
C31A C29A C30A C33A -30.5(2)
C31A C29A C30A C34A 98.1(2)
C32A C29A C30A O3A 86.78(19)
C32A C29A C30A C33A -158.49(18)
C32A C29A C30A C34A -29.9(2)
C221 C17A C18A C19A -173.3(3)
C221 C17A C21A C22A 88.5(17)
C221 C17A C21A C23A -27.5(12)
C221 C17A C21A C24A -143(2)
B1A O3A C30A C29A 21.43(18)
B1A O3A C30A C33A -98.04(18)
B1A O3A C30A C34A 142.89(17)
B1A O4A C29A C30A 24.25(19)
B1A O4A C29A C31A 146.50(18)
B1A O4A C29A C32A -94.80(18)
B1A C4A C5A C6A 179.68(17)
C21A C17A C18A C19A 160.2(5)
C21A C17A C221 C222 -132.2(16)
C21A C17A C221 C223 106.3(16)
C21A C17A C221 C224 -14.3(13)
Ni1B O1B C1B C2B 171.85(12)
Ni1B O1B C1B C6B -8.7(2)
Ni1B O2B C20B C15B 3.9(3)
Ni1B O2B C20B C19B -175.89(12)
Ni1B N1B C7B C6B -4.3(3)
Ni1B N1B C8B C9B -178.70(15)
Ni1B N1B C8B C13B 2.04(19)
Ni1B N2B C13B C8B -3.94(19)
Ni1B N2B C13B C12B 176.95(14)
Ni1B N2B C14B C15B -4.5(3)
O1B Ni1B O2B C20B 170.37(16)
O1B Ni1B N1B C7B -1.30(15)
O1B Ni1B N1B C8B 177.73(11)
O1B C1B C2B C3B 179.46(16)
O1B C1B C6B C5B 179.94(16)
O1B C1B C6B C7B 1.7(3)
O2B Ni1B O1B C1B -174.05(15)
O2B Ni1B N2B C13B -174.18(12)
O2B Ni1B N2B C14B 8.49(15)
O4B C29B C30B O3B -26.52(17)
O4B C29B C30B C33B 88.20(17)
O4B C29B C30B C34B -143.10(15)
N1B Ni1B O1B C1B 7.70(15)
N1B Ni1B N2B C13B 4.09(12)
N1B Ni1B N2B C14B -173.24(15)
N1B C8B C9B C10B -179.42(16)
N1B C8B C13B N2B 1.2(2)
N1B C8B C13B C12B -179.62(15)
N2B Ni1B O2B C20B -8.43(16)
N2B Ni1B N1B C7B 177.55(15)
N2B Ni1B N1B C8B -3.42(12)
N2B C14B C15B C16B 178.14(17)
N2B C14B C15B C20B -2.9(3)
C1B C2B C3B C4B 1.1(3)
C1B C6B C7B N1B 5.1(3)
C2B C1B C6B C5B -0.6(2)
C2B C1B C6B C7B -178.86(16)
C2B C3B C4B C5B -1.5(3)
C2B C3B C4B B1B 179.35(17)
C3B C4B C5B C6B 0.9(3)
C3B C4B B1B O3B -174.59(17)
C3B C4B B1B O4B 4.8(3)
C4B C5B C6B C1B 0.1(3)
C4B C5B C6B C7B 178.47(17)
C5B C4B B1B O3B 6.4(3)
C5B C4B B1B O4B -174.23(18)
C5B C6B C7B N1B -173.19(17)
C6B C1B C2B C3B 0.0(3)
C7B N1B C8B C9B 0.4(3)
C7B N1B C8B C13B -178.88(16)
C8B N1B C7B C6B 176.77(16)
C8B C9B C10B C11B -0.5(3)
C9B C8B C13B N2B -178.12(15)
C9B C8B C13B C12B 1.1(3)
C9B C10B C11B C12B 0.3(3)
C10B C11B C12B C13B 0.5(3)
C11B C12B C13B N2B 177.83(16)
C11B C12B C13B C8B -1.2(3)
C13B N2B C14B C15B 178.32(16)
C13B C8B C9B C10B -0.2(3)
C14B N2B C13B C8B 173.52(16)
C14B N2B C13B C12B -5.6(3)
C14B C15B C16B C17B 177.62(17)
C14B C15B C20B O2B 3.3(3)
C14B C15B C20B C19B -176.88(17)
C15B C16B C17B C18B -0.3(3)
C15B C16B C17B C21B -179.69(18)
C16B C15B C20B O2B -177.74(17)
C16B C15B C20B C19B 2.0(3)
C16B C17B C18B C19B 1.2(3)
C16B C17B C21B C22B -4.1(3)
C16B C17B C21B C23B -125.3(2)
C16B C17B C21B C24B 115.1(2)
C17B C18B C19B C20B -0.5(3)
C17B C18B C19B C25B 176.74(18)
C18B C17B C21B C22B 176.47(19)
C18B C17B C21B C23B 55.3(2)
C18B C17B C21B C24B -64.3(2)
C18B C19B C20B O2B 178.64(17)
C18B C19B C20B C15B -1.2(3)
C18B C19B C25B C26B -114.3(2)
C18B C19B C25B C27B 125.1(2)
C18B C19B C25B C28B 4.7(3)
C20B C15B C16B C17B -1.3(3)
C20B C19B C25B C26B 62.8(2)
C20B C19B C25B C27B -57.8(2)
C20B C19B C25B C28B -178.12(18)
C21B C17B C18B C19B -179.33(18)
C25B C19B C20B O2B 1.4(3)
C25B C19B C20B C15B -178.43(17)
C29B O4B B1B O3B -11.1(2)
C29B O4B B1B C4B 169.44(17)
C30B O3B B1B O4B -7.3(2)
C30B O3B B1B C4B 172.17(17)
C31B C29B C30B O3B -143.88(16)
C31B C29B C30B C33B -29.2(2)
C31B C29B C30B C34B 99.5(2)
C32B C29B C30B O3B 87.91(18)
C32B C29B C30B C33B -157.38(16)
C32B C29B C30B C34B -28.7(2)
B1B O3B C30B C29B 21.00(18)
B1B O3B C30B C33B -97.89(17)
B1B O3B C30B C34B 142.94(16)
B1B O4B C29B C30B 23.02(18)
B1B O4B C29B C31B 144.91(17)
B1B O4B C29B C32B -95.84(18)
B1B C4B C5B C6B 179.99(17)
